data_1100605
loop_
_publ_author_name
'Boche, Gernot'
'Bosold, Ferdinand'
'Marsch, Michael'
'Harms, Klaus'

_publ_section_title
;
 The Crystal Structures of a Lower Order and a "Higher Order" Cyanocuprate:
 [tBuCu(CN)Li(OEt~2~)~2~]~\\infty ~ and [tBuCutBu{Li(thf)(pmdeta)}~2~CN]
;
_journal_coden_ASTM ACIEF5
_journal_issue 12
_journal_name_full 'Angewandte Chemie, International Edition'
_journal_page_first 1684
_journal_page_last 1686
_journal_paper_doi 10.1002/(sici)1521-3773(19980703)37:12<1684::aid-anie1684>3.0.co;2-2
_journal_volume 37
_journal_year 1998
_chemical_formula_sum 'C44 H98 Cu2 Li4 N4 O8'
_space_group_IT_number 14
_symmetry_cell_setting monoclinic
_symmetry_space_group_name_Hall '-P 2yn'
_symmetry_space_group_name_H-M 'P 1 21/n 1'
_cell_angle_alpha 90
_cell_angle_beta 91.095(10)
_cell_angle_gamma 90
_cell_formula_units_Z 4
_cell_length_a 12.0874(10)
_cell_length_b 14.9790(11)
_cell_length_c 19.4176(16)
_cod_original_sg_symbol_H-M 'P 21/n'
_cod_database_code 1100605

loop_
_symmetry_equiv_pos_site_id
_symmetry_equiv_pos_as_xyz
1 x,y,z
2 1/2+x,1/2-y,1/2+z
3 -x,-y,-z
4 -1/2-x,-1/2+y,-1/2-z

loop_
_atom_site_label
_atom_site_type_symbol
_atom_site_fract_x
_atom_site_fract_y
_atom_site_fract_z
Cu1 Cu 0.23794(7) -0.29789(6) -0.07214(5)
Cu2 Cu 0.24920(7) -0.20374(6) 0.04716(4)
N1 N 0.0590(5) -0.4103(4) -0.0070(3)
N2 N 0.0570(5) -0.0893(4) -0.0021(3)
C1 C 0.1284(6) -0.3668(4) -0.0300(4)
C2 C 0.3455(7) -0.2371(5) -0.1309(4)
C3 C 0.3595(8) -0.1380(6) -0.1103(5)
H1 H 0.40970 -0.10870 -0.14220
H2 H 0.28730 -0.10830 -0.11230
H3 H 0.39040 -0.13430 -0.06340
C4 C 0.3034(8) -0.2421(7) -0.2052(5)
H4 H 0.35030 -0.20510 -0.23430
H5 H 0.30590 -0.30420 -0.22110
H6 H 0.22710 -0.22030 -0.20800
C5 C 0.4591(8) -0.2792(6) -0.1275(5)
H7 H 0.50880 -0.24670 -0.15790
H8 H 0.48810 -0.27650 -0.08010
H9 H 0.45400 -0.34170 -0.14230
C6 C 0.1310(6) -0.1346(5) 0.0145(4)
C7 C 0.3706(7) -0.2603(5) 0.0983(4)
C8 C 0.4818(7) -0.2179(6) 0.0823(5)
H10 H 0.53890 -0.24180 0.11370
H11 H 0.50130 -0.23160 0.03460
H12 H 0.47690 -0.15300 0.08810
C9 C 0.3792(8) -0.3611(5) 0.0840(5)
H13 H 0.44770 -0.38440 0.10500
H14 H 0.31560 -0.39180 0.10370
H15 H 0.37970 -0.37130 0.03410
C10 C 0.3513(8) -0.2496(7) 0.1749(5)
H16 H 0.41550 -0.27260 0.20090
H17 H 0.34100 -0.18630 0.18570
H18 H 0.28510 -0.28310 0.18760
Li1 Li 0.057(1) -0.5380(8) -0.0575(6)
Li2 Li 0.0790(11) 0.0370(9) 0.0472(7)
O1 O 0.2072(5) -0.5886(4) -0.0616(3)
C11 C 0.2872(8) -0.5896(6) -0.0084(5)
H19 H 0.34100 -0.63820 -0.01640
H20 H 0.32780 -0.53220 -0.00750
C12 C 0.2309(9) -0.6041(7) 0.0597(5)
H21 H 0.28690 -0.60630 0.09690
H22 H 0.17960 -0.55480 0.06810
H23 H 0.18990 -0.66050 0.05830
C13 C 0.2591(7) -0.5940(6) -0.1290(5)
H24 H 0.30520 -0.64860 -0.13030
H25 H 0.20030 -0.60010 -0.16490
C14 C 0.3298(8) -0.5157(7) -0.1464(5)
H26 H 0.35300 -0.52040 -0.19440
H27 H 0.28750 -0.46050 -0.14040
H28 H 0.39530 -0.51470 -0.11590
O2 O -0.0050(4) -0.5292(3) -0.1515(3)
C15 C -0.0553(8) -0.5995(5) -0.1913(4)
H29 H -0.13550 -0.58790 -0.19730
H30 H -0.02210 -0.60170 -0.23750
C16 C -0.0376(7) -0.6875(5) -0.1550(4)
H31 H -0.06330 -0.73620 -0.18490
H32 H 0.04130 -0.69530 -0.14420
H33 H -0.07940 -0.68810 -0.11220
C17 C -0.0155(8) -0.4433(5) -0.1860(4)
H34 H -0.09130 -0.43780 -0.20580
H35 H -0.00520 -0.39510 -0.15150
C18 C 0.0654(8) -0.4311(6) -0.2416(5)
H36 H 0.05720 -0.37120 -0.26120
H37 H 0.14060 -0.43840 -0.22260
H38 H 0.05190 -0.47580 -0.27760
O3 O 0.0587(5) 0.0323(3) 0.1476(3)
C19 C -0.0037(8) 0.1020(5) 0.1790(5)
H39 H 0.00820 0.10030 0.22960
H40 H -0.08350 0.09300 0.16910
C20 C 0.0315(10) 0.1907(5) 0.1520(5)
H41 H -0.00680 0.23820 0.17680
H42 H 0.01260 0.19460 0.10270
H43 H 0.11160 0.19760 0.15860
C21 C 0.0544(7) -0.0506(5) 0.1863(4)
H44 H 0.07210 -0.10100 0.15550
H45 H -0.02180 -0.05960 0.20280
C22 C 0.1333(9) -0.0514(7) 0.2469(5)
H46 H 0.12370 -0.10670 0.27300
H47 H 0.11830 -0.00010 0.27660
H48 H 0.20940 -0.04790 0.23060
O4 O 0.2132(5) 0.0997(4) 0.0205(3)
C23 C 0.2041(10) 0.1589(7) -0.0397(6)
H49 H 0.25980 0.20710 -0.03520
H50 H 0.12990 0.18690 -0.04090
C24 C 0.2211(10) 0.1104(7) -0.1050(5)
H51 H 0.21130 0.15160 -0.14380
H52 H 0.16710 0.06180 -0.10920
H53 H 0.29610 0.08560 -0.10520
C25 C 0.3230(8) 0.0785(8) 0.0364(6)
H54 H 0.36820 0.13360 0.03650
H55 H 0.35200 0.03800 0.00080
C26 C 0.3321(9) 0.0347(8) 0.1053(6)
H56 H 0.41040 0.02750 0.11820
H57 H 0.29650 -0.02410 0.10320
H58 H 0.29550 0.07170 0.13960
Li1B* Li -0.057(1) -0.4620(8) 0.0575(6)
Li2B Li -0.0790(11) -0.0370(9) -0.0472(7)
N1B* N -0.0590(5) -0.5897(4) 0.0070(3)
C1B* C -0.1284(6) -0.6332(4) 0.0300(4)
Cu2B Cu -0.24920(7) 0.20374(6) -0.04716(4)
N2B N -0.0570(5) 0.0893(4) 0.0021(3)
C6B C -0.1310(6) 0.1346(5) -0.0145(4)
O1B* O -0.2072(5) -0.4114(4) 0.0616(3)
C11B* C -0.2872(8) -0.4104(6) 0.0084(5)
H19B* H -0.34100 -0.36180 0.01640
H20B* H -0.32780 -0.46780 0.00750
C12B* C -0.2309(9) -0.3959(7) -0.0597(5)
H21B* H -0.28690 -0.39370 -0.09690
H22B* H -0.17960 -0.44520 -0.06810
H23B* H -0.18990 -0.33950 -0.05830
C13B* C -0.2591(7) -0.4060(6) 0.1290(5)
H24B* H -0.30520 -0.35140 0.13030
H25B* H -0.20030 -0.39990 0.16490
C14B* C -0.3298(8) -0.4843(7) 0.1464(5)
H26B* H -0.35300 -0.47960 0.19440
H27B* H -0.28750 -0.53950 0.14040
H28B* H -0.39530 -0.48530 0.11590
O2B* O 0.0050(4) -0.4708(3) 0.1515(3)
C15B* C 0.0553(8) -0.4005(5) 0.1913(4)
H29B* H 0.13550 -0.41210 0.19730
H30B* H 0.02210 -0.39830 0.23750
C16B* C 0.0376(7) -0.3125(5) 0.1550(4)
H31B* H 0.06330 -0.26380 0.18490
H32B* H -0.04130 -0.30470 0.14420
H33B* H 0.07940 -0.31190 0.11220
C17B* C 0.0155(8) -0.5567(5) 0.1860(4)
H34B* H 0.09130 -0.56220 0.20580
H35B* H 0.00520 -0.60490 0.15150
C18B* C -0.0654(8) -0.5689(6) 0.2416(5)
H36B* H -0.05720 -0.62880 0.26120
H37B* H -0.14060 -0.56160 0.22260
H38B* H -0.05190 -0.52420 0.27760
O3B O -0.0587(5) -0.0323(3) -0.1476(3)
C19B C 0.0037(8) -0.1020(5) -0.1790(5)
H39B H -0.00820 -0.10030 -0.22960
H40B H 0.08350 -0.09300 -0.16910
C20B C -0.0315(10) -0.1907(5) -0.1520(5)
H41B H 0.00680 -0.23820 -0.17680
H42B H -0.01260 -0.19460 -0.10270
H43B H -0.11160 -0.19760 -0.15860
C21B C -0.0544(7) 0.0506(5) -0.1863(4)
H44B H -0.07210 0.10100 -0.15550
H45B H 0.02180 0.05960 -0.20280
C22B C -0.1333(9) 0.0514(7) -0.2469(5)
H46B H -0.12370 0.10670 -0.27300
H47B H -0.11830 0.00010 -0.27660
H48B H -0.20940 0.04790 -0.23060
O4B O -0.2132(5) -0.0997(4) -0.0205(3)
C23B C -0.2041(10) -0.1589(7) 0.0397(6)
H49B H -0.25980 -0.20710 0.03520
H50B H -0.12990 -0.18690 0.04090
C24B C -0.2211(10) -0.1104(7) 0.1050(5)
H51B H -0.21130 -0.15160 0.14380
H52B H -0.16710 -0.06180 0.10920
H53B H -0.29610 -0.08560 0.10520
C25B C -0.3230(8) -0.0785(8) -0.0364(6)
H54B H -0.36820 -0.13360 -0.03650
H55B H -0.35200 -0.03800 -0.00080
C26B C -0.3321(9) -0.0347(8) -0.1053(6)
H56B H -0.41040 -0.02750 -0.11820
H57B H -0.29650 0.02410 -0.10320
H58B H -0.29550 -0.07170 -0.13960
Cu1B* Cu -0.23794(7) -0.70211(6) 0.07214(5)

loop_
_atom_type_symbol
_atom_type_radius_bond
C 0.68
H 0.23
Cu 1.52
Li 1.07
N 0.68
O 0.68
